data_1550257
loop_
_publ_author_name
'Radcliffe, James'
'Fasano, Valerio'
'Adams, Ralph W.'
'You, Peiran'
'Ingleson, Michael James'

_publ_section_title
;
 Reductive \a-borylation of \a,\b-unsaturated esters using NHC-BH3
 activated by I2 as a metal-free route to \a-boryl esters.
;
_journal_name_full 'Chemical Science'
_journal_paper_doi 10.1039/C8SC04305A
_journal_year 2019
_chemical_absolute_configuration rm
_chemical_formula_moiety 'C30 H41 B N2 O2'
_chemical_formula_sum 'C30 H41 B N2 O2'
_chemical_formula_weight 472.46
_space_group_crystal_system monoclinic
_space_group_IT_number 4
_space_group_name_Hall 'P 2yb'
_space_group_name_H-M_alt 'P 1 21 1'
_symmetry_space_group_name_Hall 'P 2yb'
_symmetry_space_group_name_H-M 'P 1 21 1'
_atom_sites_solution_hydrogens mixed
_atom_sites_solution_primary dual
_audit_creation_date 2018-08-28
_audit_creation_method
;
Olex2 1.2
(compiled 2017.08.10 svn.r3458 for OlexSys, GUI svn.r5381)
;
_audit_update_record
;
2018-08-30 deposited with the CCDC.
2018-11-19 downloaded from the CCDC.
;
_cell_angle_alpha 90
_cell_angle_beta 95.8720(10)
_cell_angle_gamma 90
_cell_formula_units_Z 2
_cell_length_a 9.10720(10)
_cell_length_b 15.5083(2)
_cell_length_c 9.60940(10)
_cell_measurement_reflns_used 7754
_cell_measurement_temperature 149.9(2)
_cell_measurement_theta_max 70.7510
_cell_measurement_theta_min 4.5990
_cell_volume 1350.08(3)
_computing_cell_refinement 'CrysAlisPro 1.171.39.21a (Rigaku OD, 2015)'
_computing_data_collection 'CrysAlisPro 1.171.39.21a (Rigaku OD, 2015)'
_computing_data_reduction 'CrysAlisPro 1.171.39.21a (Rigaku OD, 2015)'
_computing_molecular_graphics 'Olex2 (Dolomanov et al., 2009)'
_computing_publication_material 'Olex2 (Dolomanov et al., 2009)'
_computing_structure_refinement 'ShelXL (Sheldrick, 2015)'
_computing_structure_solution 'ShelXT (Sheldrick, 2015)'
_diffrn_ambient_environment N~2~
_diffrn_ambient_temperature 149.9(2)
_diffrn_detector 'CCD plate'
_diffrn_measured_fraction_theta_full 1.000
_diffrn_measured_fraction_theta_max 0.990
_diffrn_measurement_details
;
List of Runs (angles in degrees, time in seconds):

  # Type    Start    End  Width  t~exp~   \w     \q     \k     \f   Frames
#--------------------------------------------------------------------------
  1  \w     85.00 144.00   0.50    0.50    --   55.00  53.00 139.00  118
  2  \w     44.00  70.00   0.50    0.50    --   55.00  53.00 139.00   52
  3  \w     71.00 198.00   0.50    1.00    --  110.00  53.00 139.00  254
  4  \w    -55.00 -25.00   0.50    0.50    --    0.00  40.00 -60.00   60
  5  \w    -89.00 -60.00   0.50    0.50    --    0.00  40.00 -60.00   58
  6  \w     52.00  86.00   0.50    0.50    --    0.00  53.00 139.00   68
  7  \w    -20.00  48.00   0.50    0.50    --    0.00  40.00 -60.00  136
  8  \w    -60.00 -13.00   0.50    0.50    --    0.00  53.00 139.00   94
  9  \w     52.00  80.00   0.50    0.50    --   55.00  40.00-120.00   56
 10  \w    112.00 144.00   0.50    0.50    --   55.00  50.00 -60.00   64
 11  \w     37.00  93.00   0.50    0.50    --   55.00  20.00 -90.00  112
 12  \w     15.00 144.00   0.50    0.50    --   55.00  50.00  60.00  258
 13  \w    -17.00 140.00   0.50    0.50    --   55.00  40.00  90.00  314
 14  \w    -32.00  45.00   0.50    0.50    --   55.00  40.00-120.00  154
 15  \w    -21.00   5.00   0.50    0.50    --   55.00  50.00 -60.00   52
 16  \w    -32.00 142.00   0.50    0.50    --   55.00  30.00-150.00  348
 17  \w     21.00  49.00   0.50    1.00    --  110.00  20.00 -90.00   56
 18  \w    125.00 154.00   0.50    1.00    --  110.00  20.00-150.00   58
 19  \w     70.00  96.00   0.50    1.00    --  110.00  40.00-150.00   52
 20  \w     21.00  47.00   0.50    1.00    --  110.00  40.00-150.00   52
 21  \w     21.00  48.00   0.50    1.00    --  110.00  20.00 -60.00   54
 22  \w     21.00  47.00   0.50    1.00    --  110.00  40.00-120.00   52
 23  \w     21.00 105.00   0.50    1.00    --  110.00  20.00  90.00  168
 24  \w     21.00  47.00   0.50    1.00    --  110.00  30.00 -60.00   52
 25  \w     89.00 164.00   0.50    1.00    --  110.00  40.00  60.00  150
 26  \w     22.00  47.00   0.50    1.00    --  110.00  20.00  60.00   50
 27  \w     24.00 102.00   0.50    1.00    --  110.00  10.00  60.00  156
 28  \w    146.00 172.00   0.50    1.00    --  110.00  20.00 -60.00   52
 29  \w     21.00 120.00   0.50    1.00    --  110.00  20.00-150.00  198
 30  \w     21.00  86.00   0.50    1.00    --  110.00  10.00 -60.00  130
 31  \w     21.00  47.00   0.50    1.00    --  110.00  30.00  60.00   52
 32  \w     22.00  47.00   0.50    1.00    --  110.00  40.00  60.00   50
 33  \w     23.00  48.00   0.50    1.00    --  110.00  20.00-120.00   50
 34  \w    123.00 148.00   0.50    1.00    --  110.00  40.00-180.00   50
 35  \w     22.00  48.00   0.50    1.00    --  110.00  30.00 -90.00   52
 36  \w     22.00  52.00   0.50    1.00    --  110.00  40.00-180.00   60
 37  \w    159.00 185.00   0.50    1.00    --  110.00  40.00 -90.00   52
 38  \w     21.00  47.00   0.50    1.00    --  110.00  30.00-120.00   52
 39  \w     69.00  94.00   0.50    1.00    --  110.00  30.00 -90.00   50
 40  \w     35.00  85.00   0.50    1.00    --  110.00   0.00-180.00  100
 41  \w     21.00  92.00   0.50    1.00    --  110.00  10.00-120.00  142
 42  \w     21.00 173.00   0.50    1.00    --  110.00  40.00  30.00  304
 43  \w     22.00 175.00   0.50    1.00    --  110.00  40.00 120.00  306
 44  \w     23.00  49.00   0.50    1.00    --  110.00  40.00  90.00   52
 45  \w     22.00  48.00   0.50    1.00    --  110.00  30.00-150.00   52
 46  \w     21.00  47.00   0.50    1.00    --  110.00  40.00 -90.00   52
 47  \w     21.00  47.00   0.50    1.00    --  110.00  30.00  90.00   52
 48  \w    154.00 186.00   0.50    1.00    --  110.00  30.00  90.00   64
 49  \w    124.00 151.00   0.50    1.00    --  110.00  40.00-120.00   54
;
_diffrn_measurement_device 'four-circle diffractometer'
_diffrn_measurement_device_type 'XtaLAB AFC11 (RINC): quarter-chi single'
_diffrn_measurement_method '\w scans'
_diffrn_orient_matrix_type 'CrysAlisPro convention (1999,Acta A55,543-557)'
_diffrn_orient_matrix_UB_11 -0.0374912000
_diffrn_orient_matrix_UB_12 -0.0523359000
_diffrn_orient_matrix_UB_13 0.1279729000
_diffrn_orient_matrix_UB_21 0.1317116000
_diffrn_orient_matrix_UB_22 -0.0602125000
_diffrn_orient_matrix_UB_23 -0.0162917000
_diffrn_orient_matrix_UB_31 0.1008064000
_diffrn_orient_matrix_UB_32 0.0592002000
_diffrn_orient_matrix_UB_33 0.0965816000
_diffrn_radiation_monochromator graphite
_diffrn_radiation_probe x-ray
_diffrn_radiation_type CuK\a
_diffrn_radiation_wavelength 1.54184
_diffrn_reflns_av_R_equivalents 0.0245
_diffrn_reflns_av_unetI/netI 0.0278
_diffrn_reflns_Laue_measured_fraction_full 1.000
_diffrn_reflns_Laue_measured_fraction_max 0.990
_diffrn_reflns_limit_h_max 11
_diffrn_reflns_limit_h_min -10
_diffrn_reflns_limit_k_max 18
_diffrn_reflns_limit_k_min -18
_diffrn_reflns_limit_l_max 11
_diffrn_reflns_limit_l_min -11
_diffrn_reflns_number 13740
_diffrn_reflns_point_group_measured_fraction_full 0.990
_diffrn_reflns_point_group_measured_fraction_max 0.973
_diffrn_reflns_theta_full 67.684
_diffrn_reflns_theta_max 70.945
_diffrn_reflns_theta_min 4.626
_diffrn_source 'fine-focus sealed X-ray tube'
_diffrn_source_type 'Enhance (Cu) X-ray Source'
_exptl_absorpt_coefficient_mu 0.551
_exptl_absorpt_correction_T_max 1.00000
_exptl_absorpt_correction_T_min 0.19608
_exptl_absorpt_correction_type multi-scan
_exptl_absorpt_process_details
;
CrysAlisPro 1.171.39.21a (Rigaku Oxford Diffraction, 2015)
Empirical absorption correction using spherical harmonics,
 implemented in SCALE3 ABSPACK scaling algorithm.
;
_exptl_crystal_density_diffrn 1.162
_exptl_crystal_description block
_exptl_crystal_F_000 512
_exptl_crystal_recrystallization_method 'Crystallised by slow cooling of a hot hexane solution'
_exptl_crystal_size_max 0.05
_exptl_crystal_size_mid 0.05
_exptl_crystal_size_min 0.05
_refine_diff_density_max 0.129
_refine_diff_density_min -0.137
_refine_diff_density_rms 0.027
_refine_ls_abs_structure_details
;
 Flack x determined using 2166 quotients [(I+)-(I-)]/[(I+)+(I-)]
 (Parsons, Flack and Wagner, Acta Cryst. B69 (2013) 249-259).
;
_refine_ls_abs_structure_Flack 0.03(8)
_refine_ls_extinction_method none
_refine_ls_goodness_of_fit_ref 1.018
_refine_ls_hydrogen_treatment mixed
_refine_ls_matrix_type full
_refine_ls_number_parameters 329
_refine_ls_number_reflns 5068
_refine_ls_number_restraints 1
_refine_ls_restrained_S_all 1.018
_refine_ls_R_factor_all 0.0299
_refine_ls_R_factor_gt 0.0284
_refine_ls_shift/su_max 0.000
_refine_ls_shift/su_mean 0.000
_refine_ls_structure_factor_coef Fsqd
_refine_ls_weighting_details 'w=1/[\s^2^(Fo^2^)+(0.0425P)^2^+0.0927P] where P=(Fo^2^+2Fc^2^)/3'
_refine_ls_weighting_scheme calc
_refine_ls_wR_factor_gt 0.0704
_refine_ls_wR_factor_ref 0.0712
_reflns_Friedel_coverage 0.891
_reflns_Friedel_fraction_full 0.979
_reflns_Friedel_fraction_max 0.954
_reflns_number_gt 4852
_reflns_number_total 5068
_reflns_threshold_expression 'I > 2\s(I)'
_cod_data_source_file c8sc04305a3.cif
_cod_data_source_block lmji9
_cod_database_code 1550257
_shelx_shelxl_version_number 2017/1
_chemical_oxdiff_formula C20H20B1N2O2
_chemical_oxdiff_usercomment JER410
_shelx_space_group_comment
;
The symmetry employed for this shelxl refinement is uniquely defined
by the following loop, which should always be used as a source of
symmetry information in preference to the above space-group names.
They are only intended as comments.
;
_shelx_estimated_absorpt_t_max 0.973
_shelx_estimated_absorpt_t_min 0.973
_reflns_odcompleteness_completeness 100.00
_reflns_odcompleteness_iscentric 1
_reflns_odcompleteness_theta 68.13
_olex2_refinement_description
;
1. Fixed Uiso
 At 1.2 times of:
  All C(H) groups, All C(H,H) groups
 At 1.5 times of:
  All C(H,H,H) groups
2.a Ternary CH refined with riding coordinates:
 C009(H009), C00C(H00D), C00E(H00E), C00F(H00F)
2.b Secondary CH2 refined with riding coordinates:
 C008(H00A,H00B), C00I(H00I,H00J), C00Q(H00R,H00S), C00R(H00T,H00U)
2.c Aromatic/amide H refined with riding coordinates:
 C00B(H00C), C00G(H00G), C00H(H00H), C00J(H00K), C00K(H00L), C00L(H00M),
 C00M(H00N), C00N(H00O), C00O(H00P), C00P(H00Q), C00U(H00Z), C00V(H00)
2.d Idealised Me refined as rotating group:
 C00S(H00V,H00W,H00X), C00T(H00Y,H,HA), C00W(H0AA,HB,HC), C00X(H1AA,HD,HE),
 C00Y(H2AA,HF,HG)
;
_olex2_submission_special_instructions 'No special instructions were received'
_oxdiff_exptl_absorpt_empirical_details
;
Empirical correction (ABSPACK) includes:
- Absorption correction using spherical harmonics
- Frame scaling
;
_oxdiff_exptl_absorpt_empirical_full_max 4.302
_oxdiff_exptl_absorpt_empirical_full_min 0.626

loop_
_space_group_symop_operation_xyz
'x, y, z'
'-x, y+1/2, -z'

loop_
_atom_site_label
_atom_site_type_symbol
_atom_site_fract_x
_atom_site_fract_y
_atom_site_fract_z
_atom_site_U_iso_or_equiv
_atom_site_adp_type
_atom_site_occupancy
_atom_site_site_symmetry_order
_atom_site_calc_flag
_atom_site_refinement_flags_posn
O001 O 0.58233(13) 0.50625(8) 0.40734(12) 0.0228(3) Uani 1 1 d .
O002 O 0.72716(14) 0.38880(9) 0.43668(14) 0.0293(3) Uani 1 1 d .
N003 N 0.26319(17) 0.31314(10) 0.31028(17) 0.0284(3) Uani 1 1 d .
N004 N 0.15173(16) 0.38452(11) 0.45746(17) 0.0283(3) Uani 1 1 d .
C005 C 0.62625(18) 0.43154(11) 0.47223(17) 0.0206(3) Uani 1 1 d .
C006 C 0.76504(18) 0.44104(12) 0.77216(17) 0.0247(4) Uani 1 1 d .
C007 C 0.38627(18) 0.60439(12) -0.01093(18) 0.0239(3) Uani 1 1 d .
C008 C 0.64236(19) 0.38028(12) 0.71701(18) 0.0251(3) Uani 1 1 d .
H00A H 0.583270 0.367776 0.793005 0.030 Uiso 1 1 calc R
H00B H 0.687264 0.326500 0.691957 0.030 Uiso 1 1 calc R
C009 C 0.67460(18) 0.53908(12) 0.30347(17) 0.0223(3) Uani 1 1 d .
H009 H 0.717120 0.490377 0.256458 0.027 Uiso 1 1 calc R
C00A C 0.28151(19) 0.34562(11) 0.4402(2) 0.0253(4) Uani 1 1 d .
C00B C 0.7694(2) 0.52735(12) 0.73545(18) 0.0261(4) Uani 1 1 d .
H00C H 0.692677 0.550409 0.675639 0.031 Uiso 1 1 calc R
C00C C 0.53742(18) 0.41021(11) 0.59060(17) 0.0218(3) Uani 1 1 d .
H00D H 0.483789 0.461659 0.616219 0.026 Uiso 1 1 calc R
C00D C 0.44411(19) 0.54924(12) 0.11658(17) 0.0246(4) Uani 1 1 d .
C00E C 0.9071(2) 0.62723(13) 0.2829(2) 0.0286(4) Uani 1 1 d .
H00E H 0.956256 0.578444 0.242419 0.034 Uiso 1 1 calc R
C00F C 0.58371(19) 0.59452(11) 0.19434(17) 0.0226(3) Uani 1 1 d .
H00F H 0.549940 0.645542 0.242124 0.027 Uiso 1 1 calc R
C00G C 0.3305(2) 0.68708(13) 0.0084(2) 0.0289(4) Uani 1 1 d .
H00G H 0.330914 0.708897 0.098590 0.035 Uiso 1 1 calc R
C00H C 0.1232(2) 0.33023(13) 0.2476(2) 0.0340(4) Uani 1 1 d .
H00H H 0.084599 0.313674 0.158301 0.041 Uiso 1 1 calc R
C00I C 0.8216(2) 0.67713(13) 0.1644(2) 0.0306(4) Uani 1 1 d .
H00I H 0.888271 0.693060 0.096141 0.037 Uiso 1 1 calc R
H00J H 0.783425 0.729804 0.201498 0.037 Uiso 1 1 calc R
C00J C 0.3854(2) 0.57491(13) -0.14832(18) 0.0274(4) Uani 1 1 d .
H00K H 0.422976 0.520511 -0.164766 0.033 Uiso 1 1 calc R
C00K C 0.9995(2) 0.54809(15) 0.8787(2) 0.0339(4) Uani 1 1 d .
H00L H 1.076892 0.583534 0.913917 0.041 Uiso 1 1 calc R
C00L C 0.2747(2) 0.73721(13) -0.1045(2) 0.0332(4) Uani 1 1 d .
H00M H 0.238731 0.792138 -0.088972 0.040 Uiso 1 1 calc R
C00M C 0.8814(2) 0.40939(14) 0.8647(2) 0.0335(4) Uani 1 1 d .
H00N H 0.881705 0.351647 0.890882 0.040 Uiso 1 1 calc R
C00N C 0.3292(2) 0.62550(14) -0.26117(19) 0.0308(4) Uani 1 1 d .
H00O H 0.330396 0.604586 -0.351752 0.037 Uiso 1 1 calc R
C00O C 0.0537(2) 0.37513(13) 0.3398(2) 0.0342(4) Uani 1 1 d .
H00P H -0.042454 0.396009 0.326827 0.041 Uiso 1 1 calc R
C00P C 0.8863(2) 0.58025(13) 0.78617(19) 0.0302(4) Uani 1 1 d .
H00Q H 0.888269 0.637522 0.757750 0.036 Uiso 1 1 calc R
C00Q C 0.6937(2) 0.62496(14) 0.09204(19) 0.0294(4) Uani 1 1 d .
H00R H 0.732863 0.574973 0.047656 0.035 Uiso 1 1 calc R
H00S H 0.641508 0.659974 0.019367 0.035 Uiso 1 1 calc R
C00R C 0.79880(19) 0.59162(12) 0.38091(18) 0.0266(4) Uani 1 1 d .
H00T H 0.852337 0.555527 0.451293 0.032 Uiso 1 1 calc R
H00U H 0.756476 0.639283 0.428579 0.032 Uiso 1 1 calc R
C00S C 0.3186(2) 0.54418(14) 0.2128(2) 0.0320(4) Uani 1 1 d .
H00V H 0.304625 0.599819 0.253217 0.048 Uiso 1 1 calc GR
H00W H 0.344102 0.503039 0.285927 0.048 Uiso 1 1 calc GR
H00X H 0.228936 0.526543 0.159057 0.048 Uiso 1 1 calc GR
C00T C 0.4820(2) 0.45778(13) 0.0727(2) 0.0328(4) Uani 1 1 d .
H00Y H 0.398541 0.433120 0.017637 0.049 Uiso 1 1 calc GR
H H 0.506453 0.423130 0.154608 0.049 Uiso 1 1 calc GR
HA H 0.564720 0.459659 0.018408 0.049 Uiso 1 1 calc GR
C00U C 0.9957(2) 0.46215(16) 0.9179(2) 0.0383(5) Uani 1 1 d .
H00Z H 1.070711 0.439887 0.980595 0.046 Uiso 1 1 calc R
C00V C 0.2719(2) 0.70622(13) -0.2402(2) 0.0322(4) Uani 1 1 d .
H00 H 0.232114 0.739263 -0.315641 0.039 Uiso 1 1 calc R
C00W C 0.3740(3) 0.26393(15) 0.2445(3) 0.0468(6) Uani 1 1 d .
H0AA H 0.470831 0.281764 0.282585 0.070 Uiso 1 1 calc GR
HB H 0.362504 0.274063 0.145471 0.070 Uiso 1 1 calc GR
HC H 0.361605 0.203589 0.262336 0.070 Uiso 1 1 calc GR
C00X C 1.0247(2) 0.68284(16) 0.3643(2) 0.0395(5) Uani 1 1 d .
H1AA H 1.091777 0.704302 0.301642 0.059 Uiso 1 1 calc GR
HD H 1.077956 0.648771 0.435996 0.059 Uiso 1 1 calc GR
HE H 0.978204 0.730431 0.406267 0.059 Uiso 1 1 calc GR
C00Y C 0.1180(3) 0.42996(17) 0.5837(2) 0.0465(6) Uani 1 1 d .
H2AA H 0.183510 0.410595 0.662077 0.070 Uiso 1 1 calc GR
HF H 0.017814 0.418244 0.600627 0.070 Uiso 1 1 calc GR
HG H 0.130395 0.490849 0.571301 0.070 Uiso 1 1 calc GR
B00Z B 0.4194(2) 0.32971(15) 0.5567(3) 0.0324(5) Uani 1 1 d .
H3AA H 0.482(3) 0.2711(19) 0.528(3) 0.049(7) Uiso 1 1 d .
HH H 0.369(3) 0.313(2) 0.658(3) 0.055(8) Uiso 1 1 d .

loop_
_atom_site_aniso_label
_atom_site_aniso_U_11
_atom_site_aniso_U_22
_atom_site_aniso_U_33
_atom_site_aniso_U_23
_atom_site_aniso_U_13
_atom_site_aniso_U_12
O001 0.0212(5) 0.0257(6) 0.0221(6) 0.0030(5) 0.0050(4) 0.0024(5)
O002 0.0290(6) 0.0269(7) 0.0332(7) 0.0003(5) 0.0087(5) 0.0064(5)
N003 0.0257(8) 0.0237(8) 0.0366(8) -0.0042(6) 0.0071(6) -0.0027(6)
N004 0.0222(7) 0.0279(8) 0.0355(8) -0.0027(7) 0.0067(6) -0.0010(6)
C005 0.0188(7) 0.0202(8) 0.0220(8) -0.0021(6) -0.0014(6) -0.0025(6)
C006 0.0236(8) 0.0307(9) 0.0200(8) -0.0008(7) 0.0037(6) -0.0005(7)
C007 0.0197(8) 0.0266(9) 0.0252(8) 0.0003(7) 0.0019(6) -0.0023(6)
C008 0.0260(8) 0.0249(9) 0.0240(8) 0.0041(7) 0.0010(7) -0.0012(7)
C009 0.0211(8) 0.0256(9) 0.0210(7) 0.0018(7) 0.0059(6) 0.0010(6)
C00A 0.0209(8) 0.0211(8) 0.0343(9) 0.0010(7) 0.0052(7) -0.0039(6)
C00B 0.0255(8) 0.0289(10) 0.0237(8) -0.0021(7) 0.0016(7) 0.0024(7)
C00C 0.0195(8) 0.0222(8) 0.0236(8) 0.0001(6) 0.0021(6) -0.0014(6)
C00D 0.0254(8) 0.0264(9) 0.0217(8) 0.0016(7) 0.0011(6) -0.0011(7)
C00E 0.0234(9) 0.0309(10) 0.0320(9) -0.0002(8) 0.0056(7) -0.0021(7)
C00F 0.0239(8) 0.0237(8) 0.0206(7) 0.0023(6) 0.0037(6) -0.0003(6)
C00G 0.0296(9) 0.0287(10) 0.0287(9) -0.0014(7) 0.0039(7) -0.0012(7)
C00H 0.0326(10) 0.0315(11) 0.0362(10) -0.0016(8) -0.0039(8) -0.0060(8)
C00I 0.0271(9) 0.0328(10) 0.0328(10) 0.0042(8) 0.0078(8) -0.0044(7)
C00J 0.0266(9) 0.0286(9) 0.0269(8) 0.0006(7) 0.0027(7) 0.0007(7)
C00K 0.0263(9) 0.0462(12) 0.0289(9) -0.0073(8) 0.0022(7) -0.0077(8)
C00L 0.0309(10) 0.0276(10) 0.0411(11) 0.0022(8) 0.0036(8) 0.0022(8)
C00M 0.0321(10) 0.0386(11) 0.0288(9) 0.0092(8) -0.0017(8) -0.0013(8)
C00N 0.0300(9) 0.0386(10) 0.0234(8) 0.0010(8) 0.0002(7) -0.0041(8)
C00O 0.0205(8) 0.0314(10) 0.0496(11) 0.0027(9) -0.0020(8) -0.0005(7)
C00P 0.0302(9) 0.0305(10) 0.0304(9) -0.0046(8) 0.0053(7) -0.0025(7)
C00Q 0.0272(9) 0.0377(10) 0.0236(8) 0.0049(7) 0.0038(7) -0.0033(8)
C00R 0.0243(8) 0.0303(10) 0.0251(8) 0.0012(7) 0.0019(7) 0.0008(7)
C00S 0.0241(9) 0.0426(11) 0.0292(9) 0.0060(8) 0.0015(7) -0.0060(8)
C00T 0.0405(10) 0.0264(10) 0.0298(9) 0.0011(7) -0.0044(8) -0.0012(8)
C00U 0.0283(9) 0.0543(13) 0.0306(10) 0.0080(9) -0.0058(8) -0.0020(9)
C00V 0.0269(9) 0.0368(11) 0.0319(9) 0.0109(8) -0.0007(7) -0.0014(8)
C00W 0.0426(12) 0.0345(12) 0.0672(15) -0.0157(11) 0.0251(11) -0.0017(9)
C00X 0.0279(9) 0.0443(12) 0.0457(12) 0.0021(10) 0.0001(8) -0.0090(9)
C00Y 0.0434(12) 0.0492(14) 0.0501(13) -0.0171(11) 0.0199(10) -0.0014(10)
B00Z 0.0259(10) 0.0271(11) 0.0429(12) 0.0084(9) -0.0036(9) -0.0064(8)

loop_
_atom_type_symbol
_atom_type_description
_atom_type_scat_dispersion_real
_atom_type_scat_dispersion_imag
_atom_type_scat_source
C C 0.0181 0.0091 'International Tables Vol C Tables 4.2.6.8 and 6.1.1.4'
H H 0.0000 0.0000 'International Tables Vol C Tables 4.2.6.8 and 6.1.1.4'
B B 0.0090 0.0039 'International Tables Vol C Tables 4.2.6.8 and 6.1.1.4'
N N 0.0311 0.0180 'International Tables Vol C Tables 4.2.6.8 and 6.1.1.4'
O O 0.0492 0.0322 'International Tables Vol C Tables 4.2.6.8 and 6.1.1.4'

loop_
_geom_angle_atom_site_label_1
_geom_angle_atom_site_label_2
_geom_angle_atom_site_label_3
_geom_angle
C005 O001 C009 116.66(13)
C00A N003 C00H 110.84(16)
C00A N003 C00W 125.01(18)
C00H N003 C00W 124.12(18)
C00A N004 C00O 110.74(16)
C00A N004 C00Y 125.25(17)
C00O N004 C00Y 124.01(17)
O001 C005 C00C 112.37(14)
O002 C005 O001 122.33(15)
O002 C005 C00C 125.30(16)
C00B C006 C008 123.45(15)
C00B C006 C00M 117.40(17)
C00M C006 C008 119.15(17)
C00G C007 C00D 120.14(16)
C00J C007 C00D 122.55(16)
C00J C007 C00G 117.30(17)
C006 C008 H00A 107.9
C006 C008 H00B 107.9
C006 C008 C00C 117.69(14)
H00A C008 H00B 107.2
C00C C008 H00A 107.9
C00C C008 H00B 107.9
O001 C009 H009 109.2
O001 C009 C00F 110.80(13)
O001 C009 C00R 107.62(13)
C00F C009 H009 109.2
C00R C009 H009 109.2
C00R C009 C00F 110.87(15)
N003 C00A N004 104.75(16)
N003 C00A B00Z 127.06(18)
N004 C00A B00Z 127.67(18)
C006 C00B H00C 119.3
C006 C00B C00P 121.42(17)
C00P C00B H00C 119.3
C005 C00C C008 109.02(13)
C005 C00C H00D 109.4
C005 C00C B00Z 114.00(14)
C008 C00C H00D 109.4
C008 C00C B00Z 105.41(14)
B00Z C00C H00D 109.4
C007 C00D C00F 108.88(14)
C007 C00D C00S 106.87(14)
C00S C00D C00F 110.50(14)
C00T C00D C007 111.34(15)
C00T C00D C00F 110.55(15)
C00T C00D C00S 108.64(16)
C00I C00E H00E 108.3
C00I C00E C00R 109.30(15)
C00I C00E C00X 111.95(17)
C00R C00E H00E 108.3
C00X C00E H00E 108.3
C00X C00E C00R 110.52(16)
C009 C00F C00D 115.38(14)
C009 C00F H00F 107.8
C009 C00F C00Q 105.45(13)
C00D C00F H00F 107.8
C00Q C00F C00D 112.26(13)
C00Q C00F H00F 107.8
C007 C00G H00G 119.4
C00L C00G C007 121.25(18)
C00L C00G H00G 119.4
N003 C00H H00H 126.6
C00O C00H N003 106.90(17)
C00O C00H H00H 126.6
C00E C00I H00I 109.1
C00E C00I H00J 109.1
C00E C00I C00Q 112.27(16)
H00I C00I H00J 107.9
C00Q C00I H00I 109.1
C00Q C00I H00J 109.1
C007 C00J H00K 119.4
C00N C00J C007 121.19(18)
C00N C00J H00K 119.4
C00P C00K H00L 120.5
C00P C00K C00U 118.91(19)
C00U C00K H00L 120.5
C00G C00L H00M 119.7
C00G C00L C00V 120.70(19)
C00V C00L H00M 119.7
C006 C00M H00N 119.3
C00U C00M C006 121.3(2)
C00U C00M H00N 119.3
C00J C00N H00O 119.6
C00V C00N C00J 120.82(18)
C00V C00N H00O 119.6
N004 C00O H00P 126.6
C00H C00O N004 106.76(17)
C00H C00O H00P 126.6
C00B C00P H00Q 119.8
C00K C00P C00B 120.35(19)
C00K C00P H00Q 119.8
C00F C00Q H00R 109.1
C00F C00Q H00S 109.1
C00I C00Q C00F 112.70(14)
C00I C00Q H00R 109.1
C00I C00Q H00S 109.1
H00R C00Q H00S 107.8
C009 C00R C00E 112.59(14)
C009 C00R H00T 109.1
C009 C00R H00U 109.1
C00E C00R H00T 109.1
C00E C00R H00U 109.1
H00T C00R H00U 107.8
C00D C00S H00V 109.5
C00D C00S H00W 109.5
C00D C00S H00X 109.5
H00V C00S H00W 109.5
H00V C00S H00X 109.5
H00W C00S H00X 109.5
C00D C00T H00Y 109.5
C00D C00T H 109.5
C00D C00T HA 109.5
H00Y C00T H 109.5
H00Y C00T HA 109.5
H C00T HA 109.5
C00K C00U H00Z 119.7
C00M C00U C00K 120.54(19)
C00M C00U H00Z 119.7
C00L C00V H00 120.6
C00N C00V C00L 118.72(18)
C00N C00V H00 120.6
N003 C00W H0AA 109.5
N003 C00W HB 109.5
N003 C00W HC 109.5
H0AA C00W HB 109.5
H0AA C00W HC 109.5
HB C00W HC 109.5
C00E C00X H1AA 109.5
C00E C00X HD 109.5
C00E C00X HE 109.5
H1AA C00X HD 109.5
H1AA C00X HE 109.5
HD C00X HE 109.5
N004 C00Y H2AA 109.5
N004 C00Y HF 109.5
N004 C00Y HG 109.5
H2AA C00Y HF 109.5
H2AA C00Y HG 109.5
HF C00Y HG 109.5
C00A B00Z C00C 117.65(15)
C00A B00Z H3AA 109.4(14)
C00A B00Z HH 105.7(14)
C00C B00Z H3AA 109.0(15)
C00C B00Z HH 108.1(15)
H3AA B00Z HH 106(2)

loop_
_geom_bond_atom_site_label_1
_geom_bond_atom_site_label_2
_geom_bond_distance
O001 C005 1.357(2)
O001 C009 1.4606(19)
O002 C005 1.210(2)
N003 C00A 1.341(3)
N003 C00H 1.379(3)
N003 C00W 1.460(2)
N004 C00A 1.352(2)
N004 C00O 1.375(3)
N004 C00Y 1.463(3)
C005 C00C 1.499(2)
C006 C008 1.515(2)
C006 C00B 1.386(3)
C006 C00M 1.401(3)
C007 C00D 1.542(2)
C007 C00G 1.399(3)
C007 C00J 1.396(2)
C008 H00A 0.9700
C008 H00B 0.9700
C008 C00C 1.538(2)
C009 H009 0.9800
C009 C00F 1.532(2)
C009 C00R 1.525(2)
C00A B00Z 1.614(3)
C00B H00C 0.9300
C00B C00P 1.392(3)
C00C H00D 0.9800
C00C B00Z 1.658(3)
C00D C00F 1.573(2)
C00D C00S 1.544(2)
C00D C00T 1.529(3)
C00E H00E 0.9800
C00E C00I 1.523(3)
C00E C00R 1.534(2)
C00E C00X 1.526(3)
C00F H00F 0.9800
C00F C00Q 1.548(2)
C00G H00G 0.9300
C00G C00L 1.388(3)
C00H H00H 0.9300
C00H C00O 1.336(3)
C00I H00I 0.9700
C00I H00J 0.9700
C00I C00Q 1.526(3)
C00J H00K 0.9300
C00J C00N 1.393(3)
C00K H00L 0.9300
C00K C00P 1.384(3)
C00K C00U 1.386(3)
C00L H00M 0.9300
C00L C00V 1.388(3)
C00M H00N 0.9300
C00M C00U 1.380(3)
C00N H00O 0.9300
C00N C00V 1.379(3)
C00O H00P 0.9300
C00P H00Q 0.9300
C00Q H00R 0.9700
C00Q H00S 0.9700
C00R H00T 0.9700
C00R H00U 0.9700
C00S H00V 0.9600
C00S H00W 0.9600
C00S H00X 0.9600
C00T H00Y 0.9600
C00T H 0.9600
C00T HA 0.9600
C00U H00Z 0.9300
C00V H00 0.9300
C00W H0AA 0.9600
C00W HB 0.9600
C00W HC 0.9600
C00X H1AA 0.9600
C00X HD 0.9600
C00X HE 0.9600
C00Y H2AA 0.9600
C00Y HF 0.9600
C00Y HG 0.9600
B00Z H3AA 1.12(3)
B00Z HH 1.14(3)
